data_7110319
loop_
_publ_author_name
'Penkett, Clive S.'
'Sims, Rupert O.'
'French, Richard'
'Dray, Lauriane'
'Roome, Stephen J.'
'Hitchcock, Peter B.'

_publ_section_title
;
 Palladium catalyzed arylation reactions of meta photocycloadducts
;
_journal_issue 17
_journal_name_full 'Chemical Communications'
_journal_page_first 1932
_journal_page_last 1933
_journal_paper_doi 10.1039/b404816d
_journal_year 2004
_chemical_compound_source 'synthesis as described'
_chemical_formula_moiety 'C17 H17 N1 O3'
_chemical_formula_sum 'C17 H17 N O3'
_chemical_formula_weight 283.32
_chemical_name_systematic
;
?
;
_space_group_IT_number 14
_symmetry_cell_setting monoclinic
_symmetry_Int_Tables_number 14
_symmetry_space_group_name_Hall '-P 2yn'
_symmetry_space_group_name_H-M 'P 1 21/n 1'
_atom_sites_solution_hydrogens difmap
_atom_sites_solution_primary direct
_atom_sites_solution_secondary difmap
_audit_conform_dict_location ftp://ftp.iucr.org/pub/cif_core.dic
_audit_conform_dict_name cif_core.dic
_audit_conform_dict_version 2.2
_audit_creation_date 2002-05-07T08:39:42-00:00
_audit_creation_method 'WinGX routine CIF_UPDATE'
_cell_angle_alpha 90
_cell_angle_beta 93.298(1)
_cell_angle_gamma 90
_cell_formula_units_Z 4
_cell_length_a 7.9469(3)
_cell_length_b 16.7131(5)
_cell_length_c 10.3861(4)
_cell_measurement_reflns_used 6551
_cell_measurement_temperature 173(2)
_cell_measurement_theta_max 24.713
_cell_measurement_theta_min 3.705
_cell_measurement_wavelength 0.71073
_cell_volume 1377.17(8)
_computing_cell_refinement 'HKL Scalepack (Otwinowski & Minor 1997)'
_computing_data_collection 'Collect (Nonius BV, 1997-2000)'
_computing_data_reduction 'HKL Denzo and Scalepack (Otwinowski & Minor 1997)'
_computing_molecular_graphics 'Ortep-3 for Windows (Farrugia, 1997)'
_computing_publication_material 'WinGX publication routines (Farrugia, 1999)'
_computing_structure_refinement 'SHELXL-97 (Sheldrick, 1997)'
_computing_structure_solution 'SHELXS-97 (Sheldrick, 1997)'
_diffrn_ambient_temperature 173(2)
_diffrn_measured_fraction_theta_full 0.981
_diffrn_measured_fraction_theta_max 0.981
_diffrn_measurement_device '95mm CCD camera on \k-goniostat'
_diffrn_measurement_device_type KappaCCD
_diffrn_measurement_method CCD
_diffrn_radiation_monochromator graphite
_diffrn_radiation_probe x-ray
_diffrn_radiation_type MoK\a
_diffrn_radiation_wavelength 0.71073
_diffrn_reflns_av_R_equivalents 0.0613
_diffrn_reflns_av_unetI/netI 0.0421
_diffrn_reflns_limit_h_max 8
_diffrn_reflns_limit_h_min -9
_diffrn_reflns_limit_k_max 19
_diffrn_reflns_limit_k_min -19
_diffrn_reflns_limit_l_max 12
_diffrn_reflns_limit_l_min -11
_diffrn_reflns_number 8073
_diffrn_reflns_theta_full 24.71
_diffrn_reflns_theta_max 24.71
_diffrn_reflns_theta_min 3.98
_exptl_absorpt_coefficient_mu 0.094
_exptl_absorpt_correction_type none
_exptl_crystal_colour colourless
_exptl_crystal_density_diffrn 1.366
_exptl_crystal_density_method 'not measured'
_exptl_crystal_description plate
_exptl_crystal_F_000 600
_exptl_crystal_size_max 0.4
_exptl_crystal_size_mid 0.4
_exptl_crystal_size_min 0.05
_refine_diff_density_max 0.185
_refine_diff_density_min -0.166
_refine_diff_density_rms 0.033
_refine_ls_extinction_method none
_refine_ls_goodness_of_fit_ref 1.038
_refine_ls_hydrogen_treatment refall
_refine_ls_matrix_type full
_refine_ls_number_parameters 252
_refine_ls_number_reflns 2301
_refine_ls_number_restraints 0
_refine_ls_restrained_S_all 1.038
_refine_ls_R_factor_all 0.0472
_refine_ls_R_factor_gt 0.038
_refine_ls_shift/su_max 0
_refine_ls_shift/su_mean 0
_refine_ls_structure_factor_coef Fsqd
_refine_ls_weighting_details 'calc w=1/[\s^2^(Fo^2^)+(0.0457P)^2^+0.4515P] where P=(Fo^2^+2Fc^2^)/3'
_refine_ls_weighting_scheme calc
_refine_ls_wR_factor_gt 0.0949
_refine_ls_wR_factor_ref 0.1012
_reflns_number_gt 1959
_reflns_number_total 2301
_reflns_threshold_expression >2sigma(I)
_cod_data_source_file b404816dsup1.cif
_cod_data_source_block may802
_cod_original_sg_symbol_H-M P2(1)/n
_cod_database_code 7110319

loop_
_symmetry_equiv_pos_as_xyz
'x, y, z'
'-x+1/2, y+1/2, -z+1/2'
'-x, -y, -z'
'x-1/2, -y-1/2, z-1/2'

loop_
_atom_site_label
_atom_site_type_symbol
_atom_site_fract_x
_atom_site_fract_y
_atom_site_fract_z
_atom_site_U_iso_or_equiv
_atom_site_adp_type
_atom_site_occupancy
_atom_site_symmetry_multiplicity
_atom_site_calc_flag
O1 O -0.20662(15) 0.17321(7) 0.76731(14) 0.0498(4) Uani 1 1 d
O2 O 0.20208(15) 0.40934(7) 0.78991(13) 0.0448(3) Uani 1 1 d
O3 O 0.14451(18) 0.53269(7) 0.82873(13) 0.0480(4) Uani 1 1 d
N1 N 0.10629(18) 0.46170(8) 0.82463(12) 0.0312(3) Uani 1 1 d
C1 C -0.0829 0.1801 0.8415 0.0315(4) Uani 1 1 d
C2 C -0.0286 0.1258 0.9529 0.0351(4) Uani 1 1 d
H2 H -0.107(3) 0.0773(12) 0.961(2) 0.050(5) Uiso 1 1 d
C3 C 0.1526(2) 0.10631(9) 0.91666(17) 0.0318(4) Uani 1 1 d
H3 H 0.147(2) 0.0642(11) 0.8545(17) 0.030(4) Uiso 1 1 d
C4 C 0.2884(2) 0.08805(12) 1.0233(2) 0.0427(4) Uani 1 1 d
H4A H 0.306(3) 0.0294(13) 1.036(2) 0.056(6) Uiso 1 1 d
H4B H 0.255(3) 0.1106(13) 1.109(2) 0.055(6) Uiso 1 1 d
C5 C 0.4442(2) 0.13171(11) 0.98007(19) 0.0381(4) Uani 1 1 d
H5A H 0.495(2) 0.1021(12) 0.910(2) 0.045(5) Uiso 1 1 d
H5B H 0.535(3) 0.1393(12) 1.051(2) 0.051(5) Uiso 1 1 d
C6 C 0.3718(2) 0.21063(10) 0.92809(17) 0.0322(4) Uani 1 1 d
H6B H 0.451(2) 0.2406(11) 0.8766(19) 0.042(5) Uiso 1 1 d
H6A H 0.346(2) 0.2432(11) 1.0027(18) 0.034(5) Uiso 1 1 d
C7 C 0.21250(19) 0.18508(9) 0.84939(15) 0.0263(4) Uani 1 1 d
H7 H 0.2446(19) 0.1717(9) 0.7607(16) 0.023(4) Uiso 1 1 d
C8 C 0.05681(19) 0.24081(9) 0.83450(15) 0.0254(3) Uani 1 1 d
H8 H 0.050(2) 0.2698(10) 0.7553(18) 0.030(4) Uiso 1 1 d
C9 C 0.03830(19) 0.30070(9) 0.94783(14) 0.0256(4) Uani 1 1 d
H9 H 0.145(2) 0.3274(9) 0.9645(15) 0.022(4) Uiso 1 1 d
C10 C -0.0009(2) 0.25623(10) 1.06889(16) 0.0324(4) Uani 1 1 d
H10 H 0.002(2) 0.2880(11) 1.1464(19) 0.040(5) Uiso 1 1 d
C11 C -0.0314(2) 0.17846(11) 1.07222(17) 0.0373(4) Uani 1 1 d
H11 H -0.054(3) 0.1517(12) 1.155(2) 0.053(6) Uiso 1 1 d
C12 C -0.09508(19) 0.36392(9) 0.91333(14) 0.0268(4) Uani 1 1 d
C13 C -0.06339(19) 0.43919(9) 0.86061(14) 0.0278(4) Uani 1 1 d
C14 C -0.1873(2) 0.49697(10) 0.83827(16) 0.0354(4) Uani 1 1 d
H14 H -0.153(2) 0.5464(13) 0.8044(19) 0.047(5) Uiso 1 1 d
C15 C -0.3512(2) 0.47937(11) 0.86393(18) 0.0411(5) Uani 1 1 d
H15 H -0.436(3) 0.5174(13) 0.845(2) 0.052(6) Uiso 1 1 d
C16 C -0.3887(2) 0.40534(11) 0.91389(18) 0.0404(4) Uani 1 1 d
H16 H -0.505(3) 0.3911(12) 0.933(2) 0.052(6) Uiso 1 1 d
C17 C -0.2627(2) 0.34926(10) 0.93927(17) 0.0337(4) Uani 1 1 d
H17 H -0.291(2) 0.2975(12) 0.9793(18) 0.040(5) Uiso 1 1 d

loop_
_atom_site_aniso_label
_atom_site_aniso_U_11
_atom_site_aniso_U_22
_atom_site_aniso_U_33
_atom_site_aniso_U_23
_atom_site_aniso_U_13
_atom_site_aniso_U_12
O1 0.0379(7) 0.0398(7) 0.0692(9) -0.0088(6) -0.0192(6) -0.0031(6)
O2 0.0371(7) 0.0371(7) 0.0618(8) -0.0011(6) 0.0165(6) 0.0014(5)
O3 0.0645(9) 0.0308(7) 0.0503(8) -0.0002(6) 0.0161(6) -0.0134(6)
N1 0.0392(8) 0.0273(7) 0.0271(7) 0.0002(6) 0.0025(6) -0.0031(6)
C1 0.0274(8) 0.0248(8) 0.0420(9) -0.0078(7) -0.0002(7) 0.0017(6)
C2 0.0298(9) 0.0263(8) 0.0498(10) 0.0059(7) 0.0058(7) -0.0065(7)
C3 0.0336(9) 0.0230(8) 0.0390(9) 0.0009(7) 0.0030(7) 0.0001(6)
C4 0.0426(10) 0.0372(10) 0.0481(11) 0.0136(9) 0.0008(8) 0.0075(8)
C5 0.0311(9) 0.0409(10) 0.0419(10) -0.0012(8) -0.0023(8) 0.0085(8)
C6 0.0267(8) 0.0328(9) 0.0373(9) -0.0027(8) 0.0034(7) -0.0005(7)
C7 0.0289(8) 0.0250(7) 0.0254(8) -0.0010(6) 0.0045(6) 0.0006(6)
C8 0.0294(8) 0.0233(7) 0.0233(8) 0.0009(6) -0.0003(6) 0.0006(6)
C9 0.0215(8) 0.0253(8) 0.0299(8) -0.0040(6) 0.0002(6) -0.0019(6)
C10 0.0302(8) 0.0393(9) 0.0278(9) -0.0013(7) 0.0033(6) 0.0041(7)
C11 0.0324(9) 0.0430(10) 0.0374(10) 0.0108(8) 0.0106(7) 0.0025(7)
C12 0.0287(8) 0.0246(8) 0.0270(8) -0.0067(6) -0.0004(6) 0.0000(6)
C13 0.0314(8) 0.0262(8) 0.0255(8) -0.0053(6) 0.0001(6) -0.0002(6)
C14 0.0474(11) 0.0292(9) 0.0293(9) -0.0034(7) -0.0007(7) 0.0077(8)
C15 0.0392(10) 0.0401(10) 0.0433(10) -0.0088(8) -0.0049(8) 0.0168(8)
C16 0.0275(9) 0.0427(10) 0.0508(11) -0.0121(8) -0.0008(8) 0.0038(8)
C17 0.0275(9) 0.0296(9) 0.0439(10) -0.0077(7) 0.0007(7) -0.0019(7)

loop_
_atom_type_symbol
_atom_type_description
_atom_type_scat_dispersion_real
_atom_type_scat_dispersion_imag
_atom_type_scat_source
C C 0.0033 0.0016 'International Tables Vol C Tables 4.2.6.8 and 6.1.1.4'
H H 0 0 'International Tables Vol C Tables 4.2.6.8 and 6.1.1.4'
N N 0.0061 0.0033 'International Tables Vol C Tables 4.2.6.8 and 6.1.1.4'
O O 0.0106 0.006 'International Tables Vol C Tables 4.2.6.8 and 6.1.1.4'

loop_
_geom_angle_atom_site_label_1
_geom_angle_atom_site_label_2
_geom_angle_atom_site_label_3
_geom_angle
O3 N1 O2 122.95(14)
O3 N1 C13 117.95(13)
O2 N1 C13 119.08(12)
O1 C1 C8 127.01(9)
O1 C1 C2 127.58(6)
C8 C1 C2 105.21(6)
C1 C2 C11 104.98(7)
C1 C2 C3 99.74(6)
C11 C2 C3 112.23(9)
C4 C3 C2 119.59(14)
C4 C3 C7 105.60(13)
C2 C3 C7 103.96(11)
C5 C4 C3 103.96(14)
C6 C5 C4 102.80(14)
C5 C6 C7 103.41(13)
C6 C7 C8 121.18(13)
C6 C7 C3 104.96(13)
C8 C7 C3 106.66(12)
C1 C8 C7 100.18(10)
C1 C8 C9 107.06(11)
C7 C8 C9 114.85(12)
C10 C9 C12 111.31(13)
C10 C9 C8 110.24(13)
C12 C9 C8 111.23(12)
C11 C10 C9 123.56(16)
C10 C11 C2 122.39(14)
C17 C12 C13 115.35(14)
C17 C12 C9 119.42(14)
C13 C12 C9 125.18(14)
C14 C13 C12 123.24(15)
C14 C13 N1 115.57(14)
C12 C13 N1 121.19(13)
C15 C14 C13 119.25(17)
C16 C15 C14 119.45(16)
C15 C16 C17 120.52(17)
C16 C17 C12 122.13(17)

loop_
_geom_bond_atom_site_label_1
_geom_bond_atom_site_label_2
_geom_bond_distance
O1 C1 1.2198(12)
O2 N1 1.2275(18)
O3 N1 1.2249(17)
N1 C13 1.469(2)
C1 C8 1.5083(15)
C1 C2 1.5134
C2 C11 1.5213(18)
C2 C3 1.5443(16)
C3 C4 1.532(2)
C3 C7 1.577(2)
C4 C5 1.527(3)
C5 C6 1.525(2)
C6 C7 1.528(2)
C7 C8 1.549(2)
C8 C9 1.559(2)
C9 C10 1.508(2)
C9 C12 1.525(2)
C10 C11 1.323(2)
C12 C17 1.396(2)
C12 C13 1.401(2)
C13 C14 1.389(2)
C14 C15 1.376(3)
C15 C16 1.381(3)
C16 C17 1.386(2)
